data_7022554
loop_
_publ_author_name
'Xu, Yan-Chao'
'Zhang, Jie'
'Sun, Hong-Mei'
'Shen, Qi'
'Zhang, Yong'

_publ_section_title
;
 Ionic Ni(II) complexes containing a triphenylphosphine ligand and an
 imidazolium cation: synthesis, structures and catalysis for aryl Grignard
 cross-coupling of aryl halides.
;
_journal_issue 23
_journal_name_full 'Dalton transactions (Cambridge, England : 2003)'
_journal_page_first 8437
_journal_page_last 8445
_journal_paper_doi 10.1039/c3dt00086a
_journal_volume 42
_journal_year 2013
_chemical_formula_moiety 'C27 H37 N2, C18 H15 Cl3 Ni P'
_chemical_formula_sum 'C45 H52 Cl3 N2 Ni P'
_chemical_formula_weight 816.92
_chemical_name_systematic
;
?
;
_space_group_IT_number 33
_symmetry_cell_setting orthorhombic
_symmetry_Int_Tables_number 33
_symmetry_space_group_name_Hall 'P 2c -2n'
_symmetry_space_group_name_H-M 'P n a 21'
_atom_sites_solution_hydrogens geom
_atom_sites_solution_primary direct
_atom_sites_solution_secondary difmap
_audit_creation_method SHELXL-97
_cell_angle_alpha 90.00
_cell_angle_beta 90.00
_cell_angle_gamma 90.00
_cell_formula_units_Z 4
_cell_length_a 17.270(7)
_cell_length_b 14.224(5)
_cell_length_c 17.322(7)
_cell_measurement_reflns_used 12452
_cell_measurement_temperature 223(2)
_cell_measurement_theta_max 27.6
_cell_measurement_theta_min 3.0
_cell_volume 4255(3)
_computing_cell_refinement CrystalClear
_computing_data_collection CrystalClear
_computing_data_reduction CrystalStructure
_computing_structure_refinement 'SHELXL-97 (Sheldrick, 1997)'
_computing_structure_solution 'SHELXS-97 (Sheldrick, 1990)'
_diffrn_ambient_temperature 223(2)
_diffrn_detector_area_resol_mean 14.63
_diffrn_measured_fraction_theta_full 0.993
_diffrn_measured_fraction_theta_max 0.993
_diffrn_measurement_device_type 'Rigaku Saturn'
_diffrn_measurement_method \w
_diffrn_radiation_monochromator graphite
_diffrn_radiation_source 'fine-focus sealed tube'
_diffrn_radiation_type MoK\a
_diffrn_radiation_wavelength 0.71075
_diffrn_reflns_av_R_equivalents 0.0427
_diffrn_reflns_av_sigmaI/netI 0.0580
_diffrn_reflns_limit_h_max 20
_diffrn_reflns_limit_h_min -20
_diffrn_reflns_limit_k_max 14
_diffrn_reflns_limit_k_min -17
_diffrn_reflns_limit_l_max 16
_diffrn_reflns_limit_l_min -20
_diffrn_reflns_number 19076
_diffrn_reflns_theta_full 25.50
_diffrn_reflns_theta_max 25.50
_diffrn_reflns_theta_min 3.00
_exptl_absorpt_coefficient_mu 0.715
_exptl_absorpt_correction_T_max 0.707
_exptl_absorpt_correction_T_min 0.562
_exptl_absorpt_correction_type multi-scan
_exptl_absorpt_process_details 'Jacobson, R. (1998) Private communication'
_exptl_crystal_colour blue
_exptl_crystal_density_diffrn 1.275
_exptl_crystal_density_method 'not measured'
_exptl_crystal_description prism
_exptl_crystal_F_000 1720
_exptl_crystal_size_max 0.70
_exptl_crystal_size_mid 0.70
_exptl_crystal_size_min 0.30
_refine_diff_density_max 0.390
_refine_diff_density_min -0.652
_refine_diff_density_rms 0.111
_refine_ls_abs_structure_details 'Flack H D (1983), Acta Cryst. A39, 876-881'
_refine_ls_abs_structure_Flack -0.016(19)
_refine_ls_extinction_method none
_refine_ls_goodness_of_fit_ref 1.114
_refine_ls_hydrogen_treatment constr
_refine_ls_matrix_type full
_refine_ls_number_parameters 467
_refine_ls_number_reflns 7031
_refine_ls_number_restraints 57
_refine_ls_restrained_S_all 1.147
_refine_ls_R_factor_all 0.0592
_refine_ls_R_factor_gt 0.0531
_refine_ls_shift/su_max 0.001
_refine_ls_shift/su_mean 0.000
_refine_ls_structure_factor_coef Fsqd
_refine_ls_weighting_details 'calc w=1/[\s^2^(Fo^2^)+(0.0820P)^2^+0.1454P] where P=(Fo^2^+2Fc^2^)/3'
_refine_ls_weighting_scheme calc
_refine_ls_wR_factor_gt 0.1322
_refine_ls_wR_factor_ref 0.1487
_reflns_number_gt 6354
_reflns_number_total 7031
_reflns_threshold_expression >2sigma(I)
_cod_data_source_file c3dt00086a.txt
_cod_data_source_block shelxl
_cod_database_code 7022554

loop_
_symmetry_equiv_pos_as_xyz
'x, y, z'
'-x+1/2, y+1/2, z+1/2'
'x+1/2, -y+1/2, z'
'-x, -y, z+1/2'

loop_
_atom_site_label
_atom_site_type_symbol
_atom_site_fract_x
_atom_site_fract_y
_atom_site_fract_z
_atom_site_U_iso_or_equiv
_atom_site_adp_type
_atom_site_occupancy
_atom_site_symmetry_multiplicity
_atom_site_calc_flag
_atom_site_refinement_flags
_atom_site_disorder_assembly
_atom_site_disorder_group
Ni1 Ni 0.28334(3) 0.55607(3) 0.59135(4) 0.03525(16) Uani 1 1 d . . .
Cl1 Cl 0.39851(7) 0.52771(9) 0.64793(10) 0.0552(3) Uani 1 1 d . . .
Cl2 Cl 0.24064(11) 0.42215(10) 0.54031(10) 0.0714(5) Uani 1 1 d . . .
Cl3 Cl 0.26401(11) 0.68530(10) 0.52007(10) 0.0656(4) Uani 1 1 d . . .
P1 P 0.20065(6) 0.58954(7) 0.69313(7) 0.0291(2) Uani 1 1 d . . .
N1 N 0.0466(2) 0.2073(2) 0.7122(3) 0.0367(9) Uani 1 1 d . . .
N2 N 0.0836(2) 0.1812(2) 0.5952(3) 0.0462(10) Uani 1 1 d . . .
C1 C 0.1821(2) 0.4958(3) 0.7630(3) 0.0327(9) Uani 1 1 d . . .
C2 C 0.2410(3) 0.4317(3) 0.7798(3) 0.0398(11) Uani 1 1 d . . .
H2 H 0.2879 0.4329 0.7523 0.048 Uiso 1 1 calc R . .
C3 C 0.2287(3) 0.3656(3) 0.8385(4) 0.0505(14) Uani 1 1 d . . .
H3 H 0.2685 0.3231 0.8508 0.061 Uiso 1 1 calc R . .
C4 C 0.1606(3) 0.3610(3) 0.8785(3) 0.0485(13) Uani 1 1 d . . .
H4 H 0.1538 0.3161 0.9178 0.058 Uiso 1 1 calc R . .
C5 C 0.1018(3) 0.4233(3) 0.8603(3) 0.0479(12) Uani 1 1 d . . .
H5 H 0.0543 0.4197 0.8867 0.057 Uiso 1 1 calc R . .
C6 C 0.1122(3) 0.4914(3) 0.8035(3) 0.0397(10) Uani 1 1 d . . .
H6 H 0.0723 0.5343 0.7923 0.048 Uiso 1 1 calc R . .
C7 C 0.1055(3) 0.6232(3) 0.6602(3) 0.0361(10) Uani 1 1 d . . .
C8 C 0.0671(3) 0.5633(4) 0.6088(3) 0.0521(14) Uani 1 1 d . . .
H8 H 0.0906 0.5069 0.5928 0.062 Uiso 1 1 calc R . .
C9 C -0.0059(3) 0.5873(5) 0.5817(4) 0.0691(17) Uani 1 1 d . . .
H9 H -0.0323 0.5456 0.5488 0.083 Uiso 1 1 calc R . .
C10 C -0.0400(3) 0.6702(5) 0.6016(4) 0.0660(17) Uani 1 1 d . . .
H10 H -0.0883 0.6867 0.5805 0.079 Uiso 1 1 calc R . .
C11 C -0.0034(4) 0.7297(4) 0.6528(4) 0.0641(16) Uani 1 1 d . . .
H11 H -0.0273 0.7862 0.6679 0.077 Uiso 1 1 calc R . .
C12 C 0.0696(3) 0.7057(3) 0.6822(4) 0.0519(13) Uani 1 1 d . . .
H12 H 0.0943 0.7461 0.7174 0.062 Uiso 1 1 calc R . .
C13 C 0.2346(3) 0.6871(3) 0.7523(3) 0.0346(10) Uani 1 1 d . . .
C14 C 0.2221(3) 0.6924(4) 0.8301(3) 0.0493(13) Uani 1 1 d . . .
H14 H 0.1961 0.6434 0.8556 0.059 Uiso 1 1 calc R . .
C15 C 0.2481(4) 0.7710(4) 0.8724(4) 0.0614(16) Uani 1 1 d . . .
H15 H 0.2384 0.7748 0.9257 0.074 Uiso 1 1 calc R . .
C16 C 0.2867(3) 0.8406(4) 0.8367(4) 0.0568(16) Uani 1 1 d . . .
H16 H 0.3025 0.8939 0.8647 0.068 Uiso 1 1 calc R . .
C17 C 0.3031(5) 0.8337(4) 0.7592(5) 0.076(2) Uani 1 1 d . . .
H17 H 0.3325 0.8808 0.7349 0.091 Uiso 1 1 calc R . .
C18 C 0.2765(4) 0.7571(4) 0.7164(4) 0.0592(16) Uani 1 1 d . . .
H18 H 0.2870 0.7533 0.6633 0.071 Uiso 1 1 calc R . .
C19 C 0.0344(3) 0.1541(3) 0.6496(3) 0.0429(11) Uani 1 1 d . . .
H19 H -0.0025 0.1059 0.6450 0.051 Uiso 1 1 calc R . .
C20 C 0.1055(3) 0.2707(3) 0.6956(3) 0.0477(12) Uani 1 1 d . . .
H20 H 0.1253 0.3171 0.7289 0.057 Uiso 1 1 calc R . .
C21 C 0.1288(3) 0.2533(3) 0.6234(4) 0.0521(14) Uani 1 1 d . . .
H21 H 0.1687 0.2845 0.5968 0.063 Uiso 1 1 calc R . .
C22 C 0.0068(3) 0.2064(4) 0.7846(3) 0.0480(10) Uani 1 1 d U A .
C23 C 0.0343(4) 0.1469(4) 0.8430(4) 0.0646(12) Uani 1 1 d DU . .
C24 C -0.0059(5) 0.1642(5) 0.9187(4) 0.0796(14) Uani 1 1 d U A .
H24 H 0.0082 0.1285 0.9622 0.096 Uiso 1 1 calc R . .
C25 C -0.0617(5) 0.2299(6) 0.9254(5) 0.0842(15) Uani 1 1 d U . .
H25 H -0.0843 0.2401 0.9741 0.101 Uiso 1 1 calc R A .
C26 C -0.0847(4) 0.2784(5) 0.8689(4) 0.0708(13) Uani 1 1 d U A .
H26 H -0.1253 0.3214 0.8768 0.085 Uiso 1 1 calc R . .
C27 C -0.0531(3) 0.2711(4) 0.7957(4) 0.0505(11) Uani 1 1 d U . .
C28 C 0.0973(8) 0.0725(9) 0.8155(9) 0.064(2) Uiso 0.50 1 d PD A 1
C28' C 0.0909(8) 0.0726(9) 0.8438(8) 0.064(2) Uiso 0.50 1 d PD A 2
C29 C 0.0817(9) -0.0245(10) 0.7887(10) 0.081(3) Uiso 0.50 1 d PD A 1
C29' C 0.0911(9) 0.0076(10) 0.9082(9) 0.081(3) Uiso 0.50 1 d PD A 2
C30 C 0.1796(10) 0.0936(14) 0.8352(12) 0.084(3) Uiso 0.50 1 d PD A 1
C30' C 0.1698(9) 0.1074(14) 0.8121(12) 0.084(3) Uiso 0.50 1 d PD A 2
C31 C -0.0835(3) 0.3296(4) 0.7301(4) 0.0647(17) Uani 1 1 d . A .
H31 H -0.0418 0.3335 0.6910 0.078 Uiso 1 1 calc R . .
C32 C -0.1526(5) 0.2818(5) 0.6917(5) 0.084(2) Uani 1 1 d . . .
H32A H -0.1948 0.2769 0.7284 0.126 Uiso 1 1 calc R A .
H32B H -0.1378 0.2194 0.6746 0.126 Uiso 1 1 calc R . .
H32C H -0.1692 0.3186 0.6476 0.126 Uiso 1 1 calc R . .
C33 C -0.1034(5) 0.4300(5) 0.7536(8) 0.118(4) Uani 1 1 d . . .
H33A H -0.0573 0.4610 0.7730 0.178 Uiso 1 1 calc R A .
H33B H -0.1426 0.4288 0.7937 0.178 Uiso 1 1 calc R . .
H33C H -0.1229 0.4639 0.7092 0.178 Uiso 1 1 calc R . .
C34 C 0.0909(3) 0.1441(4) 0.5184(4) 0.0488(13) Uani 1 1 d . . .
C35 C 0.0533(4) 0.1901(4) 0.4599(4) 0.0615(16) Uani 1 1 d . B .
C36 C 0.0615(4) 0.1561(5) 0.3848(4) 0.0683(17) Uani 1 1 d . . .
H36 H 0.0365 0.1863 0.3434 0.082 Uiso 1 1 calc R . .
C37 C 0.1075(4) 0.0765(5) 0.3716(5) 0.071(2) Uani 1 1 d . . .
H37 H 0.1131 0.0531 0.3212 0.085 Uiso 1 1 calc R . .
C38 C 0.1438(4) 0.0331(5) 0.4309(4) 0.0629(16) Uani 1 1 d . . .
H38 H 0.1744 -0.0201 0.4208 0.075 Uiso 1 1 calc R . .
C39 C 0.1371(3) 0.0652(3) 0.5066(4) 0.0544(15) Uani 1 1 d . . .
C40 C 0.0020(4) 0.2761(5) 0.4764(5) 0.080(2) Uani 1 1 d D . .
C41 C -0.0802(5) 0.2456(9) 0.4814(8) 0.140(5) Uani 1 1 d . B .
H41A H -0.0999 0.2332 0.4300 0.209 Uiso 1 1 calc R . .
H41B H -0.1107 0.2949 0.5053 0.209 Uiso 1 1 calc R . .
H41C H -0.0836 0.1888 0.5122 0.209 Uiso 1 1 calc R . .
C42 C 0.0314(11) 0.3672(11) 0.4378(11) 0.089(3) Uiso 0.50 1 d PD B 1
C42' C 0.0083(11) 0.3525(12) 0.4161(11) 0.089(3) Uiso 0.50 1 d PD B 2
C43 C 0.1801(4) 0.0183(4) 0.5728(4) 0.0650(18) Uani 1 1 d . . .
H43 H 0.1804 0.0622 0.6172 0.078 Uiso 1 1 calc R . .
C44 C 0.1376(5) -0.0712(5) 0.5974(8) 0.111(3) Uani 1 1 d . . .
H44A H 0.1325 -0.1129 0.5534 0.166 Uiso 1 1 calc R . .
H44B H 0.0866 -0.0550 0.6167 0.166 Uiso 1 1 calc R . .
H44C H 0.1668 -0.1026 0.6377 0.166 Uiso 1 1 calc R . .
C45 C 0.2637(4) -0.0070(8) 0.5539(6) 0.098(3) Uani 1 1 d . . .
H45A H 0.2890 0.0465 0.5300 0.146 Uiso 1 1 calc R . .
H45B H 0.2646 -0.0599 0.5186 0.146 Uiso 1 1 calc R . .
H45C H 0.2908 -0.0236 0.6010 0.146 Uiso 1 1 calc R . .

loop_
_atom_site_aniso_label
_atom_site_aniso_U_11
_atom_site_aniso_U_22
_atom_site_aniso_U_33
_atom_site_aniso_U_23
_atom_site_aniso_U_13
_atom_site_aniso_U_12
Ni1 0.0380(3) 0.0320(3) 0.0358(3) -0.0034(3) 0.0067(3) -0.0021(2)
Cl1 0.0397(6) 0.0512(6) 0.0747(10) -0.0069(7) 0.0002(6) 0.0069(5)
Cl2 0.0926(12) 0.0545(7) 0.0670(11) -0.0288(8) 0.0322(9) -0.0336(8)
Cl3 0.0972(12) 0.0489(7) 0.0507(9) 0.0151(7) 0.0102(8) 0.0000(7)
P1 0.0313(5) 0.0256(5) 0.0304(6) -0.0026(4) 0.0015(4) -0.0008(4)
N1 0.0279(18) 0.0281(17) 0.054(3) -0.0031(17) 0.0063(16) -0.0044(14)
N2 0.044(2) 0.0369(19) 0.058(3) -0.015(2) 0.016(2) -0.0087(15)
C1 0.036(2) 0.030(2) 0.033(2) -0.0045(18) -0.0030(18) -0.0033(17)
C2 0.046(3) 0.030(2) 0.043(3) -0.0030(19) -0.008(2) -0.0006(18)
C3 0.066(3) 0.030(2) 0.056(4) 0.002(2) -0.024(3) 0.002(2)
C4 0.075(4) 0.037(2) 0.033(3) 0.006(2) -0.005(2) -0.017(2)
C5 0.067(3) 0.040(2) 0.037(3) 0.000(2) 0.012(2) -0.011(2)
C6 0.042(2) 0.039(2) 0.038(3) 0.000(2) 0.002(2) -0.0030(18)
C7 0.038(2) 0.040(2) 0.030(3) 0.005(2) -0.0014(18) 0.0033(17)
C8 0.042(3) 0.065(3) 0.050(4) -0.012(2) -0.014(2) 0.008(2)
C9 0.041(3) 0.104(5) 0.062(4) -0.003(4) -0.019(3) -0.010(3)
C10 0.038(3) 0.093(4) 0.067(4) 0.022(4) -0.005(3) 0.015(3)
C11 0.056(3) 0.057(3) 0.080(5) 0.010(3) -0.001(3) 0.015(3)
C12 0.044(3) 0.041(2) 0.070(4) -0.001(3) 0.000(3) 0.005(2)
C13 0.034(2) 0.030(2) 0.039(3) -0.0060(19) -0.0016(18) 0.0006(17)
C14 0.063(3) 0.044(3) 0.041(3) -0.012(2) 0.004(2) -0.012(2)
C15 0.076(4) 0.056(3) 0.053(4) -0.026(3) 0.008(3) -0.005(3)
C16 0.067(4) 0.042(3) 0.062(4) -0.019(3) -0.016(3) -0.007(2)
C17 0.114(6) 0.045(3) 0.069(5) -0.006(3) -0.011(4) -0.034(3)
C18 0.086(4) 0.037(3) 0.054(4) -0.004(3) -0.002(3) -0.025(3)
C19 0.040(2) 0.032(2) 0.057(3) -0.007(2) 0.009(2) -0.0044(18)
C20 0.049(3) 0.040(2) 0.054(3) -0.007(2) 0.007(2) -0.018(2)
C21 0.055(3) 0.036(2) 0.065(4) -0.011(2) 0.015(3) -0.020(2)
C22 0.050(2) 0.044(2) 0.050(2) 0.0027(19) -0.0046(19) -0.0138(18)
C23 0.068(3) 0.064(3) 0.062(3) 0.013(2) -0.020(2) -0.024(2)
C24 0.092(3) 0.091(3) 0.056(3) 0.018(3) -0.015(3) -0.037(3)
C25 0.086(3) 0.106(4) 0.061(3) 0.004(3) 0.010(3) -0.035(3)
C26 0.069(3) 0.087(3) 0.056(3) -0.004(2) 0.021(2) -0.024(2)
C27 0.046(2) 0.054(2) 0.051(3) -0.008(2) 0.013(2) -0.0140(17)
C31 0.049(3) 0.054(3) 0.092(5) 0.001(3) 0.020(3) 0.014(2)
C32 0.096(5) 0.069(4) 0.087(6) 0.003(4) -0.024(5) 0.007(4)
C33 0.078(5) 0.059(4) 0.218(13) -0.038(6) -0.040(7) 0.027(4)
C34 0.045(3) 0.045(3) 0.056(4) -0.016(3) 0.015(2) -0.002(2)
C35 0.056(3) 0.062(4) 0.066(4) -0.016(3) 0.013(3) 0.000(3)
C36 0.059(4) 0.081(4) 0.065(5) -0.006(3) 0.005(3) -0.001(3)
C37 0.060(4) 0.083(4) 0.069(5) -0.033(4) 0.022(3) -0.006(3)
C38 0.060(4) 0.062(3) 0.067(4) -0.017(3) 0.012(3) 0.008(3)
C39 0.048(3) 0.044(3) 0.071(4) -0.019(3) 0.022(3) -0.007(2)
C40 0.066(4) 0.083(5) 0.091(6) -0.011(4) 0.014(4) 0.023(4)
C41 0.065(5) 0.185(11) 0.168(12) -0.015(9) -0.006(6) 0.053(6)
C43 0.062(3) 0.048(3) 0.084(5) -0.021(3) 0.012(3) 0.000(2)
C44 0.094(6) 0.056(4) 0.183(11) 0.021(6) -0.029(7) -0.015(3)
C45 0.060(4) 0.146(8) 0.087(6) -0.030(6) -0.001(4) 0.010(5)

loop_
_atom_type_symbol
_atom_type_description
_atom_type_scat_dispersion_real
_atom_type_scat_dispersion_imag
_atom_type_scat_source
C C 0.0033 0.0016 'International Tables Vol C Tables 4.2.6.8 and 6.1.1.4'
H H 0.0000 0.0000 'International Tables Vol C Tables 4.2.6.8 and 6.1.1.4'
N N 0.0061 0.0033 'International Tables Vol C Tables 4.2.6.8 and 6.1.1.4'
Cl Cl 0.1484 0.1585 'International Tables Vol C Tables 4.2.6.8 and 6.1.1.4'
Ni Ni 0.3393 1.1124 'International Tables Vol C Tables 4.2.6.8 and 6.1.1.4'
P P 0.1023 0.0942 'International Tables Vol C Tables 4.2.6.8 and 6.1.1.4'

loop_
_geom_angle_atom_site_label_1
_geom_angle_atom_site_label_2
_geom_angle_atom_site_label_3
_geom_angle
Cl2 Ni1 Cl3 115.72(8)
Cl2 Ni1 Cl1 108.18(7)
Cl3 Ni1 Cl1 121.22(6)
Cl2 Ni1 P1 105.88(5)
Cl3 Ni1 P1 99.14(6)
Cl1 Ni1 P1 104.46(6)
C7 P1 C13 105.6(2)
C7 P1 C1 104.1(2)
C13 P1 C1 103.8(2)
C7 P1 Ni1 112.02(17)
C13 P1 Ni1 112.70(16)
C1 P1 Ni1 117.49(15)
C19 N1 C20 108.3(4)
C19 N1 C22 129.0(4)
C20 N1 C22 122.6(4)
C19 N2 C21 109.1(5)
C19 N2 C34 127.5(4)
C21 N2 C34 123.4(4)
C2 C1 C6 119.8(4)
C2 C1 P1 119.1(4)
C6 C1 P1 121.0(3)
C1 C2 C3 118.6(5)
C1 C2 H2 120.7
C3 C2 H2 120.7
C4 C3 C2 122.0(5)
C4 C3 H3 119.0
C2 C3 H3 119.0
C3 C4 C5 119.1(5)
C3 C4 H4 120.5
C5 C4 H4 120.5
C4 C5 C6 120.7(5)
C4 C5 H5 119.6
C6 C5 H5 119.6
C5 C6 C1 119.8(5)
C5 C6 H6 120.1
C1 C6 H6 120.1
C12 C7 C8 118.7(4)
C12 C7 P1 123.2(4)
C8 C7 P1 118.1(3)
C9 C8 C7 119.7(5)
C9 C8 H8 120.1
C7 C8 H8 120.1
C10 C9 C8 121.3(6)
C10 C9 H9 119.3
C8 C9 H9 119.3
C9 C10 C11 119.7(5)
C9 C10 H10 120.1
C11 C10 H10 120.1
C10 C11 C12 119.7(5)
C10 C11 H11 120.1
C12 C11 H11 120.1
C7 C12 C11 120.7(5)
C7 C12 H12 119.6
C11 C12 H12 119.6
C14 C13 C18 119.2(5)
C14 C13 P1 123.1(4)
C18 C13 P1 117.7(4)
C13 C14 C15 120.4(5)
C13 C14 H14 119.8
C15 C14 H14 119.8
C16 C15 C14 120.2(6)
C16 C15 H15 119.9
C14 C15 H15 119.9
C15 C16 C17 119.9(5)
C15 C16 H16 120.0
C17 C16 H16 120.0
C16 C17 C18 120.4(6)
C16 C17 H17 119.8
C18 C17 H17 119.8
C13 C18 C17 119.8(6)
C13 C18 H18 120.1
C17 C18 H18 120.1
N2 C19 N1 108.1(4)
N2 C19 H19 125.9
N1 C19 H19 125.9
C21 C20 N1 107.1(4)
C21 C20 H20 126.5
N1 C20 H20 126.5
C20 C21 N2 107.4(5)
C20 C21 H21 126.3
N2 C21 H21 126.3
C27 C22 C23 123.3(6)
C27 C22 N1 118.1(5)
C23 C22 N1 118.4(5)
C22 C23 C28' 132.9(8)
C22 C23 C24 112.0(6)
C28' C23 C24 115.2(7)
C22 C23 C28 114.7(8)
C28' C23 C28 18.2(8)
C24 C23 C28 133.3(8)
C25 C24 C23 121.3(7)
C25 C24 H24 119.4
C23 C24 H24 119.4
C26 C25 C24 122.5(8)
C26 C25 H25 118.7
C24 C25 H25 118.7
C25 C26 C27 123.0(8)
C25 C26 H26 118.5
C27 C26 H26 118.5
C26 C27 C22 117.9(6)
C26 C27 C31 120.8(6)
C22 C27 C31 121.3(5)
C29 C28 C30 115.6(13)
C29 C28 C23 126.1(11)
C30 C28 C23 116.7(12)
C23 C28' C29' 118.5(11)
C23 C28' C30' 111.0(11)
C29' C28' C30' 118.4(13)
C27 C31 C33 113.3(7)
C27 C31 C32 110.9(5)
C33 C31 C32 110.9(6)
C27 C31 H31 107.1
C33 C31 H31 107.1
C32 C31 H31 107.1
C31 C32 H32A 109.5
C31 C32 H32B 109.5
H32A C32 H32B 109.5
C31 C32 H32C 109.5
H32A C32 H32C 109.5
H32B C32 H32C 109.5
C31 C33 H33A 109.5
C31 C33 H33B 109.5
H33A C33 H33B 109.5
C31 C33 H33C 109.5
H33A C33 H33C 109.5
H33B C33 H33C 109.5
C35 C34 C39 123.2(6)
C35 C34 N2 117.9(5)
C39 C34 N2 118.9(6)
C34 C35 C36 118.4(6)
C34 C35 C40 121.0(6)
C36 C35 C40 120.5(7)
C35 C36 C37 119.3(7)
C35 C36 H36 120.3
C37 C36 H36 120.3
C38 C37 C36 120.5(7)
C38 C37 H37 119.7
C36 C37 H37 119.7
C37 C38 C39 121.8(6)
C37 C38 H38 119.1
C39 C38 H38 119.1
C34 C39 C38 116.8(6)
C34 C39 C43 121.5(5)
C38 C39 C43 121.7(5)
C41 C40 C42' 108.7(10)
C41 C40 C35 109.2(7)
C42' C40 C35 113.7(10)
C41 C40 C42 125.7(10)
C42' C40 C42 22.1(10)
C35 C40 C42 113.5(9)
C40 C41 H41A 109.5
C40 C41 H41B 109.5
H41A C41 H41B 109.5
C40 C41 H41C 109.5
H41A C41 H41C 109.5
H41B C41 H41C 109.5
C39 C43 C45 113.8(6)
C39 C43 C44 109.9(6)
C45 C43 C44 108.6(6)
C39 C43 H43 108.1
C45 C43 H43 108.1
C44 C43 H43 108.1
C43 C44 H44A 109.5
C43 C44 H44B 109.5
H44A C44 H44B 109.5
C43 C44 H44C 109.5
H44A C44 H44C 109.5
H44B C44 H44C 109.5
C43 C45 H45A 109.5
C43 C45 H45B 109.5
H45A C45 H45B 109.5
C43 C45 H45C 109.5
H45A C45 H45C 109.5
H45B C45 H45C 109.5

loop_
_geom_bond_atom_site_label_1
_geom_bond_atom_site_label_2
_geom_bond_distance
Ni1 Cl2 2.2257(15)
Ni1 Cl3 2.2394(16)
Ni1 Cl1 2.2536(16)
Ni1 P1 2.3183(14)
P1 C7 1.804(4)
P1 C13 1.823(5)
P1 C1 1.830(5)
N1 C19 1.340(7)
N1 C20 1.389(6)
N1 C22 1.430(7)
N2 C19 1.324(7)
N2 C21 1.379(6)
N2 C34 1.436(7)
C1 C2 1.396(7)
C1 C6 1.397(7)
C2 C3 1.402(8)
C2 H2 0.9400
C3 C4 1.366(9)
C3 H3 0.9400
C4 C5 1.386(8)
C4 H4 0.9400
C5 C6 1.393(7)
C5 H5 0.9400
C6 H6 0.9400
C7 C12 1.381(7)
C7 C8 1.401(7)
C8 C9 1.388(8)
C8 H8 0.9400
C9 C10 1.362(9)
C9 H9 0.9400
C10 C11 1.381(10)
C10 H10 0.9400
C11 C12 1.401(8)
C11 H11 0.9400
C12 H12 0.9400
C13 C14 1.367(8)
C13 C18 1.378(7)
C14 C15 1.409(8)
C14 H14 0.9400
C15 C16 1.344(9)
C15 H15 0.9400
C16 C17 1.377(10)
C16 H16 0.9400
C17 C18 1.394(8)
C17 H17 0.9400
C18 H18 0.9400
C19 H19 0.9400
C20 C21 1.336(8)
C20 H20 0.9400
C21 H21 0.9400
C22 C27 1.397(8)
C22 C23 1.402(8)
C23 C28' 1.440(13)
C23 C24 1.504(11)
C23 C28 1.591(13)
C24 C25 1.347(12)
C24 H24 0.9400
C25 C26 1.262(11)
C25 H25 0.9400
C26 C27 1.384(9)
C26 H26 0.9400
C27 C31 1.503(9)
C28 C29 1.481(15)
C28 C30 1.492(16)
C28' C29' 1.448(15)
C28' C30' 1.551(16)
C31 C33 1.524(9)
C31 C32 1.527(10)
C31 H31 0.9900
C32 H32A 0.9700
C32 H32B 0.9700
C32 H32C 0.9700
C33 H33A 0.9700
C33 H33B 0.9700
C33 H33C 0.9700
C34 C35 1.371(9)
C34 C39 1.392(7)
C35 C36 1.395(10)
C35 C40 1.537(9)
C36 C37 1.401(9)
C36 H36 0.9400
C37 C38 1.353(10)
C37 H37 0.9400
C38 C39 1.392(9)
C38 H38 0.9400
C39 C43 1.521(10)
C40 C41 1.486(13)
C40 C42' 1.511(15)
C40 C42 1.544(15)
C41 H41A 0.9700
C41 H41B 0.9700
C41 H41C 0.9700
C43 C45 1.524(9)
C43 C44 1.530(10)
C43 H43 0.9900
C44 H44A 0.9700
C44 H44B 0.9700
C44 H44C 0.9700
C45 H45A 0.9700
C45 H45B 0.9700
C45 H45C 0.9700

loop_
_geom_hbond_atom_site_label_D
_geom_hbond_atom_site_label_H
_geom_hbond_atom_site_label_A
_geom_hbond_distance_DH
_geom_hbond_distance_HA
_geom_hbond_distance_DA
_geom_hbond_angle_DHA
_geom_hbond_site_symmetry_A
C21 H21 Cl2 0.94 2.52 3.402(5) 156.9 .
C19 H19 Cl1 0.94 2.56 3.493(5) 173.9 3_455
C18 H18 Cl3 0.94 2.69 3.558(7) 153.5 .

loop_
_geom_torsion_atom_site_label_1
_geom_torsion_atom_site_label_2
_geom_torsion_atom_site_label_3
_geom_torsion_atom_site_label_4
_geom_torsion
Cl2 Ni1 P1 C7 -70.16(17)
Cl3 Ni1 P1 C7 50.03(16)
Cl1 Ni1 P1 C7 175.74(15)
Cl2 Ni1 P1 C13 170.94(18)
Cl3 Ni1 P1 C13 -68.87(17)
Cl1 Ni1 P1 C13 56.84(17)
Cl2 Ni1 P1 C1 50.28(17)
Cl3 Ni1 P1 C1 170.46(16)
Cl1 Ni1 P1 C1 -63.83(16)
C7 P1 C1 C2 157.7(4)
C13 P1 C1 C2 -92.0(4)
Ni1 P1 C1 C2 33.2(4)
C7 P1 C1 C6 -26.8(4)
C13 P1 C1 C6 83.5(4)
Ni1 P1 C1 C6 -151.3(3)
C6 C1 C2 C3 -1.4(7)
P1 C1 C2 C3 174.2(4)
C1 C2 C3 C4 1.3(8)
C2 C3 C4 C5 0.2(8)
C3 C4 C5 C6 -1.6(8)
C4 C5 C6 C1 1.4(8)
C2 C1 C6 C5 0.1(7)
P1 C1 C6 C5 -175.4(4)
C13 P1 C7 C12 -3.1(5)
C1 P1 C7 C12 106.0(5)
Ni1 P1 C7 C12 -126.1(4)
C13 P1 C7 C8 176.0(4)
C1 P1 C7 C8 -75.0(5)
Ni1 P1 C7 C8 52.9(4)
C12 C7 C8 C9 -0.3(9)
P1 C7 C8 C9 -179.4(5)
C7 C8 C9 C10 2.6(10)
C8 C9 C10 C11 -3.3(11)
C9 C10 C11 C12 1.8(10)
C8 C7 C12 C11 -1.1(8)
P1 C7 C12 C11 177.9(5)
C10 C11 C12 C7 0.4(9)
C7 P1 C13 C14 90.5(5)
C1 P1 C13 C14 -18.7(5)
Ni1 P1 C13 C14 -146.9(4)
C7 P1 C13 C18 -91.2(4)
C1 P1 C13 C18 159.6(4)
Ni1 P1 C13 C18 31.4(5)
C18 C13 C14 C15 3.4(8)
P1 C13 C14 C15 -178.3(4)
C13 C14 C15 C16 -1.3(10)
C14 C15 C16 C17 -2.1(11)
C15 C16 C17 C18 3.4(11)
C14 C13 C18 C17 -2.2(9)
P1 C13 C18 C17 179.5(5)
C16 C17 C18 C13 -1.2(11)
C21 N2 C19 N1 0.3(6)
C34 N2 C19 N1 -179.6(5)
C20 N1 C19 N2 0.5(6)
C22 N1 C19 N2 178.2(5)
C19 N1 C20 C21 -1.1(6)
C22 N1 C20 C21 -178.9(5)
N1 C20 C21 N2 1.2(6)
C19 N2 C21 C20 -1.0(6)
C34 N2 C21 C20 178.9(5)
C19 N1 C22 C27 -95.9(6)
C20 N1 C22 C27 81.4(6)
C19 N1 C22 C23 89.7(6)
C20 N1 C22 C23 -92.9(6)
C27 C22 C23 C28' 175.8(9)
N1 C22 C23 C28' -10.2(12)
C27 C22 C23 C24 -2.5(8)
N1 C22 C23 C24 171.5(4)
C27 C22 C23 C28 174.6(7)
N1 C22 C23 C28 -11.4(8)
C22 C23 C24 C25 0.5(9)
C28' C23 C24 C25 -178.1(9)
C28 C23 C24 C25 -175.9(9)
C23 C24 C25 C26 2.0(11)
C24 C25 C26 C27 -2.5(12)
C25 C26 C27 C22 0.4(9)
C25 C26 C27 C31 179.1(7)
C23 C22 C27 C26 2.2(8)
N1 C22 C27 C26 -171.8(5)
C23 C22 C27 C31 -176.5(5)
N1 C22 C27 C31 9.4(7)
C22 C23 C28 C29 -92.3(15)
C28' C23 C28 C29 90(3)
C24 C23 C28 C29 84.0(17)
C22 C23 C28 C30 102.6(14)
C28' C23 C28 C30 -75(3)
C24 C23 C28 C30 -81.1(16)
C22 C23 C28' C29' -163.3(10)
C24 C23 C28' C29' 14.9(16)
C28 C23 C28' C29' -160(4)
C22 C23 C28' C30' 54.6(16)
C24 C23 C28' C30' -127.1(11)
C28 C23 C28' C30' 58(3)
C26 C27 C31 C33 39.7(8)
C22 C27 C31 C33 -141.6(6)
C26 C27 C31 C32 -85.8(7)
C22 C27 C31 C32 92.9(6)
C19 N2 C34 C35 96.3(7)
C21 N2 C34 C35 -83.6(7)
C19 N2 C34 C39 -85.3(7)
C21 N2 C34 C39 94.8(6)
C39 C34 C35 C36 0.2(9)
N2 C34 C35 C36 178.5(5)
C39 C34 C35 C40 179.0(6)
N2 C34 C35 C40 -2.7(8)
C34 C35 C36 C37 0.1(9)
C40 C35 C36 C37 -178.7(6)
C35 C36 C37 C38 -0.2(10)
C36 C37 C38 C39 0.1(10)
C35 C34 C39 C38 -0.3(8)
N2 C34 C39 C38 -178.6(5)
C35 C34 C39 C43 177.8(5)
N2 C34 C39 C43 -0.5(8)
C37 C38 C39 C34 0.2(9)
C37 C38 C39 C43 -177.9(6)
C34 C35 C40 C41 -97.1(9)
C36 C35 C40 C41 81.8(9)
C34 C35 C40 C42' 141.4(10)
C36 C35 C40 C42' -39.8(12)
C34 C35 C40 C42 117.3(10)
C36 C35 C40 C42 -63.9(12)
C34 C39 C43 C45 -135.2(6)
C38 C39 C43 C45 42.9(8)
C34 C39 C43 C44 102.8(7)
C38 C39 C43 C44 -79.2(8)
